data_4119189
loop_
_publ_author_name
'Christopher W. am Ende'
'Zhou Zhou'
'Kathlyn A. Parker'

_publ_section_title
;
 Total Synthesis of (\+-)-Bisabosqual A
;
_journal_name_full 'Journal of the American Chemical Society'
_journal_page_first 582
_journal_page_last 585
_journal_paper_doi 10.1021/ja3108577
_journal_volume 135
_journal_year 2013
_chemical_formula_sum 'C25 H32 O7'
_chemical_formula_weight 444.51
_chemical_name_systematic
; 
 ? 
;
_space_group_IT_number 14
_symmetry_cell_setting monoclinic
_symmetry_space_group_name_Hall '-P 2ybc'
_symmetry_space_group_name_H-M 'P 1 21/c 1'
_atom_sites_solution_hydrogens geom
_atom_sites_solution_primary direct
_atom_sites_solution_secondary difmap
_audit_creation_method SHELXL-97
_cell_angle_alpha 90.00
_cell_angle_beta 102.6810(10)
_cell_angle_gamma 90.00
_cell_formula_units_Z 4
_cell_length_a 9.1263(2)
_cell_length_b 13.7512(4)
_cell_length_c 19.0619(5)
_cell_measurement_reflns_used 5750
_cell_measurement_temperature 296(2)
_cell_measurement_theta_max 66.62
_cell_measurement_theta_min 4.00
_cell_volume 2333.87(11)
_computing_cell_refinement 'Bruker SAINT'
_computing_data_collection 'Bruker APEX2'
_computing_data_reduction 'Bruker SAINT'
_computing_molecular_graphics 'Bruker SHELXTL'
_computing_publication_material 'Bruker SHELXTL'
_computing_structure_refinement 'SHELXL-97 (Sheldrick, 1997)'
_computing_structure_solution 'SHELXS-97 (Sheldrick, 1990)'
_diffrn_ambient_temperature 296(2)
_diffrn_measured_fraction_theta_full 0.979
_diffrn_measured_fraction_theta_max 0.979
_diffrn_measurement_device_type 'Bruker APEX-II CCD'
_diffrn_measurement_method '\f and \w scans'
_diffrn_radiation_monochromator graphite
_diffrn_radiation_source 'fine-focus sealed tube'
_diffrn_radiation_type CuK\a
_diffrn_radiation_wavelength 1.54178
_diffrn_reflns_av_R_equivalents 0.0634
_diffrn_reflns_av_sigmaI/netI 0.0440
_diffrn_reflns_limit_h_max 10
_diffrn_reflns_limit_h_min -10
_diffrn_reflns_limit_k_max 14
_diffrn_reflns_limit_k_min -16
_diffrn_reflns_limit_l_max 22
_diffrn_reflns_limit_l_min -22
_diffrn_reflns_number 18004
_diffrn_reflns_theta_full 65.08
_diffrn_reflns_theta_max 65.08
_diffrn_reflns_theta_min 4.00
_diffrn_standards_number 0
_exptl_absorpt_coefficient_mu 0.754
_exptl_absorpt_correction_type empirical
_exptl_crystal_density_diffrn 1.265
_exptl_crystal_density_meas 0
_exptl_crystal_F_000 952
_exptl_crystal_size_max 0.45
_exptl_crystal_size_mid 0.25
_exptl_crystal_size_min 0.1
_refine_diff_density_max 0.304
_refine_diff_density_min -0.220
_refine_diff_density_rms 0.046
_refine_ls_extinction_method none
_refine_ls_goodness_of_fit_ref 1.035
_refine_ls_hydrogen_treatment mixed
_refine_ls_matrix_type full
_refine_ls_number_parameters 299
_refine_ls_number_reflns 3902
_refine_ls_number_restraints 1
_refine_ls_restrained_S_all 1.035
_refine_ls_R_factor_all 0.0750
_refine_ls_R_factor_gt 0.0569
_refine_ls_shift/su_max 0.000
_refine_ls_shift/su_mean 0.000
_refine_ls_structure_factor_coef Fsqd
_refine_ls_weighting_details 'calc w=1/[\s^2^(Fo^2^)+(0.0860P)^2^+0.5964P] where P=(Fo^2^+2Fc^2^)/3'
_refine_ls_weighting_scheme calc
_refine_ls_wR_factor_gt 0.1533
_refine_ls_wR_factor_ref 0.1675
_reflns_number_gt 2933
_reflns_number_total 3902
_reflns_threshold_expression >2sigma(I)
_cod_data_source_file ja3108577_si_002.cif
_cod_data_source_block z179
_cod_original_cell_volume 2333.87(10)
_cod_database_code 4119189

loop_
_symmetry_equiv_pos_as_xyz
'x, y, z'
'-x, y+1/2, -z+1/2'
'-x, -y, -z'
'x, -y-1/2, z-1/2'

loop_
_atom_site_label
_atom_site_type_symbol
_atom_site_fract_x
_atom_site_fract_y
_atom_site_fract_z
_atom_site_U_iso_or_equiv
_atom_site_adp_type
_atom_site_occupancy
_atom_site_symmetry_multiplicity
_atom_site_calc_flag
_atom_site_refinement_flags
H99A H 0.201(4) 0.160(3) 0.0322(16) 0.156(17) Uiso 1 1 d D
C1 C 1.1498(4) 0.0899(3) 0.4451(2) 0.1089(12) Uani 1 1 d .
H1A H 1.2366 0.1026 0.4258 0.163 Uiso 1 1 calc R
H1B H 1.1781 0.0900 0.4966 0.163 Uiso 1 1 calc R
H1C H 1.0757 0.1394 0.4292 0.163 Uiso 1 1 calc R
C2 C 1.1826(4) -0.0885(3) 0.4527(2) 0.1225(14) Uani 1 1 d .
H2A H 1.1876 -0.0900 0.5036 0.184 Uiso 1 1 calc R
H2B H 1.2819 -0.0809 0.4443 0.184 Uiso 1 1 calc R
H2C H 1.1399 -0.1483 0.4315 0.184 Uiso 1 1 calc R
C3 C 1.0871(3) -0.0055(2) 0.41993(16) 0.0749(8) Uani 1 1 d .
C4 C 0.9585(3) -0.0188(2) 0.37230(16) 0.0774(8) Uani 1 1 d .
H4 H 0.9304 -0.0831 0.3619 0.093 Uiso 1 1 calc R
C5 C 0.8547(3) 0.0558(2) 0.33384(16) 0.0756(8) Uani 1 1 d .
H5A H 0.8740 0.0645 0.2862 0.091 Uiso 1 1 calc R
H5B H 0.8755 0.1171 0.3592 0.091 Uiso 1 1 calc R
C6 C 0.6892(3) 0.03092(19) 0.32648(14) 0.0635(6) Uani 1 1 d .
H6A H 0.6654 -0.0247 0.2948 0.076 Uiso 1 1 calc R
H6B H 0.6740 0.0116 0.3733 0.076 Uiso 1 1 calc R
C7 C 0.5791(2) 0.11226(18) 0.29774(14) 0.0610(6) Uani 1 1 d .
C8 C 0.5956(3) 0.1959(2) 0.35074(17) 0.0831(9) Uani 1 1 d .
H8A H 0.5140 0.2406 0.3360 0.125 Uiso 1 1 calc R
H8B H 0.6890 0.2287 0.3521 0.125 Uiso 1 1 calc R
H8C H 0.5944 0.1712 0.3977 0.125 Uiso 1 1 calc R
C9 C 0.5905(2) 0.14680(15) 0.22142(13) 0.0562(6) Uani 1 1 d .
H9 H 0.6960 0.1631 0.2239 0.067 Uiso 1 1 calc R
C10 C 0.5513(2) 0.06158(15) 0.16906(12) 0.0483(5) Uani 1 1 d .
H10 H 0.6340 0.0145 0.1783 0.058 Uiso 1 1 calc R
C11 C 0.4126(2) 0.01381(14) 0.18146(12) 0.0450(5) Uani 1 1 d .
C12 C 0.3571(2) 0.02066(16) 0.24193(13) 0.0515(6) Uani 1 1 d .
C13 C 0.2187(2) -0.02431(17) 0.24153(13) 0.0566(6) Uani 1 1 d .
H13 H 0.1795 -0.0238 0.2826 0.068 Uiso 1 1 calc R
C14 C 0.1415(2) -0.06926(15) 0.17977(13) 0.0516(6) Uani 1 1 d .
C15 C 0.1923(2) -0.06926(14) 0.11459(12) 0.0473(5) Uani 1 1 d .
C16 C 0.3291(2) -0.02209(14) 0.11788(12) 0.0460(5) Uani 1 1 d .
C17 C -0.0070(3) -0.11352(19) 0.18552(14) 0.0614(6) Uani 1 1 d .
C18 C -0.1278(4) -0.2516(2) 0.2164(2) 0.1117(13) Uani 1 1 d .
H18A H -0.1571 -0.2200 0.2561 0.168 Uiso 1 1 calc R
H18B H -0.1082 -0.3191 0.2277 0.168 Uiso 1 1 calc R
H18C H -0.2072 -0.2461 0.1743 0.168 Uiso 1 1 calc R
C19 C 0.0974(2) -0.10884(16) 0.04866(13) 0.0539(6) Uani 1 1 d .
C20 C 0.0767(3) -0.1376(2) -0.07542(15) 0.0769(8) Uani 1 1 d .
H20A H 0.0348 -0.2011 -0.0725 0.115 Uiso 1 1 calc R
H20B H 0.1405 -0.1386 -0.1093 0.115 Uiso 1 1 calc R
H20C H -0.0029 -0.0916 -0.0908 0.115 Uiso 1 1 calc R
C21 C 0.5025(2) 0.07931(15) 0.08784(12) 0.0510(6) Uani 1 1 d .
H21 H 0.5896 0.0717 0.0660 0.061 Uiso 1 1 calc R
C22 C 0.4281(2) 0.17797(17) 0.06561(14) 0.0599(6) Uani 1 1 d .
C23 C 0.5070(3) 0.25568(17) 0.11621(17) 0.0724(8) Uani 1 1 d .
H23A H 0.6115 0.2588 0.1131 0.087 Uiso 1 1 calc R
H23B H 0.4615 0.3183 0.1014 0.087 Uiso 1 1 calc R
C24 C 0.4984(3) 0.23636(16) 0.19313(15) 0.0673(7) Uani 1 1 d .
H24A H 0.3946 0.2263 0.1958 0.081 Uiso 1 1 calc R
H24B H 0.5364 0.2922 0.2226 0.081 Uiso 1 1 calc R
C25 C 0.4311(4) 0.1979(2) -0.01255(17) 0.0917(10) Uani 1 1 d .
H25A H 0.3778 0.1474 -0.0424 0.138 Uiso 1 1 calc R
H25B H 0.5333 0.1997 -0.0178 0.138 Uiso 1 1 calc R
H25C H 0.3840 0.2594 -0.0268 0.138 Uiso 1 1 calc R
O1 O 0.42725(16) 0.07324(13) 0.29922(9) 0.0670(5) Uani 1 1 d .
O2 O -0.1195(2) -0.06903(16) 0.18185(13) 0.1003(8) Uani 1 1 d .
O3 O 0.00742(19) -0.20586(13) 0.20322(12) 0.0845(6) Uani 1 1 d .
O4 O -0.0280(2) -0.1365(2) 0.04381(11) 0.1130(9) Uani 1 1 d .
O5 O 0.16313(18) -0.10991(15) -0.00587(10) 0.0786(6) Uani 1 1 d .
O6 O 0.39374(15) 0.00073(10) 0.06190(8) 0.0531(4) Uani 1 1 d .
O7 O 0.27578(17) 0.17803(13) 0.07386(10) 0.0655(5) Uani 1 1 d D

loop_
_atom_site_aniso_label
_atom_site_aniso_U_11
_atom_site_aniso_U_22
_atom_site_aniso_U_33
_atom_site_aniso_U_23
_atom_site_aniso_U_13
_atom_site_aniso_U_12
C1 0.083(2) 0.108(3) 0.124(3) 0.012(2) -0.005(2) -0.0225(19)
C2 0.108(3) 0.110(3) 0.135(3) -0.002(3) -0.003(2) 0.033(2)
C3 0.0643(16) 0.0875(19) 0.0751(18) -0.0023(16) 0.0201(14) 0.0087(14)
C4 0.0680(16) 0.0742(17) 0.090(2) -0.0110(16) 0.0162(15) 0.0025(14)
C5 0.0552(14) 0.0909(18) 0.0806(19) 0.0016(17) 0.0150(13) -0.0025(13)
C6 0.0595(13) 0.0736(15) 0.0595(15) -0.0086(13) 0.0175(11) -0.0098(12)
C7 0.0467(12) 0.0710(14) 0.0693(16) -0.0206(13) 0.0215(11) -0.0124(11)
C8 0.0720(16) 0.0897(19) 0.091(2) -0.0358(18) 0.0260(15) -0.0066(15)
C9 0.0423(11) 0.0525(12) 0.0778(17) -0.0089(12) 0.0218(11) -0.0077(10)
C10 0.0399(10) 0.0475(11) 0.0630(14) 0.0000(11) 0.0232(10) 0.0012(9)
C11 0.0412(10) 0.0433(10) 0.0544(13) -0.0030(10) 0.0189(10) -0.0004(9)
C12 0.0457(11) 0.0541(12) 0.0583(14) -0.0049(12) 0.0193(10) -0.0018(10)
C13 0.0488(12) 0.0658(13) 0.0625(15) -0.0032(13) 0.0284(11) -0.0041(11)
C14 0.0444(11) 0.0481(11) 0.0666(15) 0.0023(12) 0.0216(11) -0.0012(9)
C15 0.0392(10) 0.0423(10) 0.0620(14) -0.0029(11) 0.0146(10) 0.0005(8)
C16 0.0442(11) 0.0429(10) 0.0560(13) -0.0014(11) 0.0218(10) 0.0044(9)
C17 0.0503(13) 0.0655(14) 0.0733(17) -0.0047(13) 0.0241(12) -0.0072(11)
C18 0.097(2) 0.095(2) 0.162(4) -0.005(2) 0.070(2) -0.0432(18)
C19 0.0438(12) 0.0512(11) 0.0688(15) -0.0029(12) 0.0171(11) -0.0010(10)
C20 0.0627(15) 0.0930(19) 0.0742(18) -0.0259(17) 0.0133(13) 0.0017(14)
C21 0.0421(11) 0.0530(12) 0.0639(15) 0.0020(11) 0.0248(10) -0.0022(9)
C22 0.0493(12) 0.0599(13) 0.0766(17) 0.0135(13) 0.0268(11) 0.0032(11)
C23 0.0567(14) 0.0491(13) 0.115(2) 0.0133(15) 0.0265(15) -0.0003(11)
C24 0.0599(14) 0.0471(12) 0.097(2) -0.0144(14) 0.0218(14) -0.0047(10)
C25 0.097(2) 0.092(2) 0.097(2) 0.0403(19) 0.0442(18) 0.0277(17)
O1 0.0504(8) 0.0914(12) 0.0659(11) -0.0256(10) 0.0271(8) -0.0159(8)
O2 0.0484(10) 0.0977(14) 0.162(2) 0.0091(14) 0.0394(12) 0.0031(10)
O3 0.0674(11) 0.0638(11) 0.1332(18) 0.0055(12) 0.0459(11) -0.0143(9)
O4 0.0713(12) 0.190(2) 0.0808(14) -0.0280(16) 0.0228(10) -0.0570(15)
O5 0.0579(10) 0.1135(15) 0.0682(11) -0.0277(11) 0.0223(9) -0.0164(10)
O6 0.0499(8) 0.0593(9) 0.0555(9) -0.0028(8) 0.0231(7) -0.0036(7)
O7 0.0469(9) 0.0722(10) 0.0804(13) 0.0038(10) 0.0206(9) 0.0086(8)

loop_
_atom_type_symbol
_atom_type_description
_atom_type_scat_dispersion_real
_atom_type_scat_dispersion_imag
_atom_type_scat_source
C C 0.0181 0.0091 'International Tables Vol C Tables 4.2.6.8 and 6.1.1.4'
H H 0.0000 0.0000 'International Tables Vol C Tables 4.2.6.8 and 6.1.1.4'
O O 0.0492 0.0322 'International Tables Vol C Tables 4.2.6.8 and 6.1.1.4'

loop_
_geom_angle_atom_site_label_1
_geom_angle_atom_site_label_2
_geom_angle_atom_site_label_3
_geom_angle
C4 C3 C1 124.6(3)
C4 C3 C2 121.9(3)
C1 C3 C2 113.4(3)
C3 C4 C5 128.1(3)
C4 C5 C6 113.9(2)
C7 C6 C5 115.5(2)
O1 C7 C8 102.55(19)
O1 C7 C6 105.75(19)
C8 C7 C6 110.9(2)
O1 C7 C9 112.38(19)
C8 C7 C9 112.0(2)
C6 C7 C9 112.72(18)
C24 C9 C10 110.9(2)
C24 C9 C7 115.69(19)
C10 C9 C7 108.79(18)
C11 C10 C9 108.60(17)
C11 C10 C21 99.30(16)
C9 C10 C21 120.75(18)
C12 C11 C16 122.33(19)
C12 C11 C10 126.3(2)
C16 C11 C10 110.13(18)
O1 C12 C11 121.61(18)
O1 C12 C13 120.5(2)
C11 C12 C13 117.8(2)
C14 C13 C12 119.5(2)
C13 C14 C15 122.98(18)
C13 C14 C17 114.6(2)
C15 C14 C17 122.3(2)
C16 C15 C14 114.9(2)
C16 C15 C19 124.4(2)
C14 C15 C19 120.41(18)
O6 C16 C11 110.87(17)
O6 C16 C15 127.4(2)
C11 C16 C15 121.6(2)
O2 C17 O3 123.5(2)
O2 C17 C14 124.6(2)
O3 C17 C14 111.5(2)
O4 C19 O5 122.4(2)
O4 C19 C15 124.2(2)
O5 C19 C15 113.40(18)
O6 C21 C10 104.27(15)
O6 C21 C22 109.29(16)
C10 C21 C22 115.61(19)
O7 C22 C23 105.48(19)
O7 C22 C25 109.5(2)
C23 C22 C25 112.9(2)
O7 C22 C21 110.56(17)
C23 C22 C21 109.22(19)
C25 C22 C21 109.2(2)
C24 C23 C22 112.12(19)
C23 C24 C9 110.2(2)
C12 O1 C7 117.10(16)
C17 O3 C18 114.9(2)
C19 O5 C20 118.73(19)
C16 O6 C21 106.29(16)

loop_
_geom_bond_atom_site_label_1
_geom_bond_atom_site_label_2
_geom_bond_distance
C1 C3 1.469(4)
C2 C3 1.488(4)
C3 C4 1.329(4)
C4 C5 1.477(4)
C5 C6 1.524(3)
C6 C7 1.523(4)
C7 O1 1.492(3)
C7 C8 1.516(4)
C7 C9 1.555(3)
C9 C24 1.521(3)
C9 C10 1.530(3)
C10 C11 1.491(3)
C10 C21 1.534(3)
C11 C12 1.360(3)
C11 C16 1.374(3)
C12 O1 1.349(3)
C12 C13 1.404(3)
C13 C14 1.379(3)
C14 C15 1.418(3)
C14 C17 1.512(3)
C15 C16 1.397(3)
C15 C19 1.466(3)
C16 O6 1.364(2)
C17 O2 1.183(3)
C17 O3 1.313(3)
C18 O3 1.456(3)
C19 O4 1.190(3)
C19 O5 1.310(3)
C20 O5 1.437(3)
C21 O6 1.477(2)
C21 C22 1.534(3)
C22 O7 1.433(3)
C22 C23 1.512(4)
C22 C25 1.521(4)
C23 C24 1.509(4)
